data_2236519
loop_
_publ_author_name
'Vitze, Hannes'
'Lerner, Hans-Wolfram'
'Bolte, Michael'

_publ_section_title
;
 Sodium pentafluorophenylborate
;
_journal_coeditor_code NG5300
_journal_issue 11
_journal_name_full 'Acta Crystallographica Section E'
_journal_page_first m1371
_journal_paper_doi 10.1107/S1600536812042584
_journal_volume 68
_journal_year 2012
_chemical_formula_iupac 'Na+, C6 H3 B F5 -'
_chemical_formula_moiety 'Na+, C6 H3 B F5 -'
_chemical_formula_sum 'C6 H3 B F5 Na'
_chemical_formula_weight 203.88
_chemical_name_systematic
;
Sodium pentafluorophenylborate
;
_space_group_IT_number 4
_symmetry_cell_setting monoclinic
_symmetry_space_group_name_Hall 'P 2yb'
_symmetry_space_group_name_H-M 'P 1 21 1'
_atom_sites_solution_hydrogens geom
_atom_sites_solution_primary direct
_atom_sites_solution_secondary difmap
_audit_creation_method SHELXL-97
_cell_angle_alpha 90.00
_cell_angle_beta 92.995(17)
_cell_angle_gamma 90.00
_cell_formula_units_Z 2
_cell_length_a 4.6813(10)
_cell_length_b 6.1986(16)
_cell_length_c 12.993(3)
_cell_measurement_reflns_used 1888
_cell_measurement_temperature 173(2)
_cell_measurement_theta_max 25.5
_cell_measurement_theta_min 3.7
_cell_volume 376.51(15)
_computing_cell_refinement 'X-Area (Stoe & Cie, 2001)'
_computing_data_collection 'X-Area (Stoe & Cie, 2001)'
_computing_data_reduction 'X-Area (Stoe & Cie, 2001)'
_computing_molecular_graphics 'XP in SHELXTL  (Sheldrick, 2008)'
_computing_publication_material 'SHELXL97 (Sheldrick, 2008)'
_computing_structure_refinement 'SHELXL97 (Sheldrick, 2008)'
_computing_structure_solution 'SHELXS97 (Sheldrick, 2008)'
_diffrn_ambient_temperature 173(2)
_diffrn_measured_fraction_theta_full 0.997
_diffrn_measured_fraction_theta_max 0.990
_diffrn_measurement_device_type 'STOE IPDS II two-circle-diffractometer'
_diffrn_measurement_method \w
_diffrn_radiation_monochromator graphite
_diffrn_radiation_source 'fine-focus sealed tube'
_diffrn_radiation_type MoK\a
_diffrn_radiation_wavelength 0.71073
_diffrn_reflns_av_R_equivalents 0.1162
_diffrn_reflns_av_sigmaI/netI 0.0982
_diffrn_reflns_limit_h_max 5
_diffrn_reflns_limit_h_min -5
_diffrn_reflns_limit_k_max 7
_diffrn_reflns_limit_k_min -6
_diffrn_reflns_limit_l_max 15
_diffrn_reflns_limit_l_min -15
_diffrn_reflns_number 2267
_diffrn_reflns_theta_full 25.00
_diffrn_reflns_theta_max 25.61
_diffrn_reflns_theta_min 3.64
_diffrn_standards_number 0
_exptl_absorpt_coefficient_mu 0.240
_exptl_absorpt_correction_T_max 0.9928
_exptl_absorpt_correction_T_min 0.9514
_exptl_absorpt_correction_type multi-scan
_exptl_absorpt_process_details '(MULABS; Spek, 2009 and Blessing, 1995)'
_exptl_crystal_colour colourless
_exptl_crystal_density_diffrn 1.798
_exptl_crystal_density_method 'not measured'
_exptl_crystal_description plate
_exptl_crystal_F_000 200
_exptl_crystal_size_max 0.21
_exptl_crystal_size_mid 0.18
_exptl_crystal_size_min 0.03
_refine_diff_density_max 0.369
_refine_diff_density_min -0.453
_refine_ls_extinction_method none
_refine_ls_goodness_of_fit_ref 1.007
_refine_ls_hydrogen_treatment constr
_refine_ls_matrix_type full
_refine_ls_number_parameters 119
_refine_ls_number_reflns 775
_refine_ls_number_restraints 1
_refine_ls_restrained_S_all 1.006
_refine_ls_R_factor_all 0.0757
_refine_ls_R_factor_gt 0.0583
_refine_ls_shift/su_max 0.000
_refine_ls_shift/su_mean 0.000
_refine_ls_structure_factor_coef Fsqd
_refine_ls_weighting_details 'calc w=1/[\s^2^(Fo^2^)+(0.0711P)^2^] where P=(Fo^2^+2Fc^2^)/3'
_refine_ls_weighting_scheme calc
_refine_ls_wR_factor_gt 0.1297
_refine_ls_wR_factor_ref 0.1379
_reflns_number_gt 601
_reflns_number_total 775
_reflns_threshold_expression I>2\s(I)
_cod_data_source_file ng5300.cif
_cod_data_source_block I
_cod_original_sg_symbol_H-M 'P 21'
_cod_database_code 2236519
_cod_database_fobs_code 2236519

loop_
_symmetry_equiv_pos_as_xyz
'x, y, z'
'-x, y+1/2, -z'

loop_
_atom_site_type_symbol
_atom_site_label
_atom_site_fract_x
_atom_site_fract_y
_atom_site_fract_z
_atom_site_U_iso_or_equiv
_atom_site_adp_type
_atom_site_calc_flag
_atom_site_refinement_flags
_atom_site_occupancy
_atom_site_symmetry_multiplicity
Na Na1 0.8015(5) 0.5576(5) 0.5911(2) 0.0289(6) Uani d . 1 1
B B1 0.7013(14) 0.7940(13) 0.4048(5) 0.0245(15) Uani d . 1 1
H H1A 0.6928 0.9477 0.3873 0.037 Uiso calc R 1 1
H H1B 0.8948 0.7573 0.4316 0.037 Uiso calc R 1 1
H H1C 0.5643 0.7628 0.4573 0.037 Uiso calc R 1 1
C C1 0.6218(11) 0.6519(12) 0.3025(5) 0.0228(13) Uani d . 1 1
C C2 0.7487(11) 0.4581(11) 0.2778(5) 0.0258(14) Uani d . 1 1
C C3 0.6739(13) 0.3361(12) 0.1908(5) 0.0297(15) Uani d . 1 1
C C4 0.4582(12) 0.4078(14) 0.1233(5) 0.0325(16) Uani d . 1 1
C C5 0.3237(12) 0.6030(13) 0.1438(5) 0.0316(18) Uani d . 1 1
C C6 0.4083(12) 0.7149(12) 0.2310(5) 0.0275(15) Uani d . 1 1
F F2 0.9668(7) 0.3764(7) 0.3429(3) 0.0351(10) Uani d . 1 1
F F3 0.8099(8) 0.1482(7) 0.1730(3) 0.0420(11) Uani d . 1 1
F F4 0.3794(9) 0.2917(10) 0.0395(3) 0.0495(13) Uani d . 1 1
F F5 0.1147(7) 0.6743(8) 0.0784(3) 0.0426(12) Uani d . 1 1
F F6 0.2667(7) 0.9043(7) 0.2468(3) 0.0351(10) Uani d . 1 1

loop_
_atom_site_aniso_label
_atom_site_aniso_U_11
_atom_site_aniso_U_22
_atom_site_aniso_U_33
_atom_site_aniso_U_12
_atom_site_aniso_U_13
_atom_site_aniso_U_23
Na1 0.0223(10) 0.0281(14) 0.0361(14) -0.0006(11) -0.0003(9) 0.0047(13)
B1 0.020(3) 0.028(4) 0.026(3) -0.002(3) 0.000(3) 0.002(4)
C1 0.015(2) 0.025(3) 0.028(3) -0.005(2) 0.001(2) 0.004(3)
C2 0.017(2) 0.028(3) 0.032(4) 0.003(3) -0.005(2) 0.007(3)
C3 0.028(3) 0.025(4) 0.037(4) 0.001(3) 0.008(3) -0.006(3)
C4 0.023(3) 0.044(4) 0.029(3) -0.002(3) -0.002(3) -0.006(3)
C5 0.018(2) 0.047(5) 0.028(4) 0.001(3) -0.002(2) 0.003(3)
C6 0.018(3) 0.039(4) 0.027(3) 0.007(3) 0.007(2) 0.007(3)
F2 0.0276(18) 0.031(2) 0.045(2) 0.0079(18) -0.0124(16) 0.003(2)
F3 0.040(2) 0.033(2) 0.052(3) 0.012(2) 0.0000(18) -0.009(2)
F4 0.039(2) 0.066(3) 0.043(3) 0.006(2) -0.0056(18) -0.022(3)
F5 0.0262(17) 0.068(3) 0.033(2) 0.015(2) -0.0083(15) 0.005(2)
F6 0.0262(17) 0.044(3) 0.035(2) 0.0156(18) -0.0050(15) -0.002(2)

loop_
_atom_type_symbol
_atom_type_description
_atom_type_scat_dispersion_real
_atom_type_scat_dispersion_imag
_atom_type_scat_source
C C 0.0033 0.0016 'International Tables Vol C Tables 4.2.6.8 and 6.1.1.4'
H H 0.0000 0.0000 'International Tables Vol C Tables 4.2.6.8 and 6.1.1.4'
B B 0.0013 0.0007 'International Tables Vol C Tables 4.2.6.8 and 6.1.1.4'
F F 0.0171 0.0103 'International Tables Vol C Tables 4.2.6.8 and 6.1.1.4'
Na Na 0.0362 0.0249 'International Tables Vol C Tables 4.2.6.8 and 6.1.1.4'

loop_
_geom_angle_atom_site_label_1
_geom_angle_atom_site_label_2
_geom_angle_atom_site_label_3
_geom_angle_site_symmetry_1
_geom_angle_site_symmetry_3
_geom_angle
F6 Na1 F2 2_646 2_756 95.35(17)
F6 Na1 B1 2_646 2_746 84.3(2)
F2 Na1 B1 2_756 2_746 96.5(2)
F6 Na1 B1 2_646 2_646 66.57(18)
F2 Na1 B1 2_756 2_646 145.2(2)
B1 Na1 B1 2_746 2_646 110.1(3)
C1 B1 H1A . . 109.5
C1 B1 H1B . . 109.5
H1A B1 H1B . . 109.5
C1 B1 H1C . . 109.5
H1A B1 H1C . . 109.5
H1B B1 H1C . . 109.5
C6 C1 C2 . . 113.1(6)
C6 C1 B1 . . 121.6(6)
C2 C1 B1 . . 125.3(6)
F2 C2 C3 . . 116.3(6)
F2 C2 C1 . . 119.1(6)
C3 C2 C1 . . 124.6(6)
F3 C3 C4 . . 120.3(7)
F3 C3 C2 . . 120.5(6)
C4 C3 C2 . . 119.2(6)
F4 C4 C3 . . 120.4(7)
F4 C4 C5 . . 120.8(6)
C3 C4 C5 . . 118.8(6)
F5 C5 C6 . . 121.9(7)
F5 C5 C4 . . 119.2(6)
C6 C5 C4 . . 118.9(6)
F6 C6 C5 . . 115.9(6)
F6 C6 C1 . . 118.6(6)
C5 C6 C1 . . 125.4(6)
C2 F2 Na1 . 2_746 145.7(4)
C6 F6 Na1 . 2_656 124.9(4)

loop_
_geom_bond_atom_site_label_1
_geom_bond_atom_site_label_2
_geom_bond_site_symmetry_2
_geom_bond_distance
Na1 F6 2_646 2.348(5)
Na1 F2 2_756 2.392(5)
Na1 B1 2_746 2.842(7)
Na1 B1 2_646 2.868(8)
B1 C1 . 1.621(10)
B1 H1A . 0.9800
B1 H1B . 0.9800
B1 H1C . 0.9800
C1 C6 . 1.385(9)
C1 C2 . 1.385(10)
C2 F2 . 1.387(7)
C2 C3 . 1.389(10)
C3 F3 . 1.353(9)
C3 C4 . 1.376(10)
C4 F4 . 1.342(9)
C4 C5 . 1.396(11)
C5 F5 . 1.337(7)
C5 C6 . 1.370(10)
C6 F6 . 1.369(8)
F2 Na1 2_746 2.392(5)
F6 Na1 2_656 2.348(5)

loop_
_geom_torsion_atom_site_label_1
_geom_torsion_atom_site_label_2
_geom_torsion_atom_site_label_3
_geom_torsion_atom_site_label_4
_geom_torsion_site_symmetry_4
_geom_torsion
C6 C1 C2 F2 . 179.8(5)
B1 C1 C2 F2 . -1.5(8)
C6 C1 C2 C3 . -0.1(8)
B1 C1 C2 C3 . 178.6(6)
F2 C2 C3 F3 . 0.2(9)
C1 C2 C3 F3 . -179.9(6)
F2 C2 C3 C4 . 179.7(6)
C1 C2 C3 C4 . -0.4(9)
F3 C3 C4 F4 . 0.4(10)
C2 C3 C4 F4 . -179.2(6)
F3 C3 C4 C5 . -179.6(6)
C2 C3 C4 C5 . 0.9(9)
F4 C4 C5 F5 . -0.2(9)
C3 C4 C5 F5 . 179.7(6)
F4 C4 C5 C6 . 179.2(6)
C3 C4 C5 C6 . -0.9(9)
F5 C5 C6 F6 . -0.3(9)
C4 C5 C6 F6 . -179.6(6)
F5 C5 C6 C1 . 179.8(6)
C4 C5 C6 C1 . 0.5(9)
C2 C1 C6 F6 . -179.9(5)
B1 C1 C6 F6 . 1.4(8)
C2 C1 C6 C5 . 0.0(9)
B1 C1 C6 C5 . -178.7(6)
C3 C2 F2 Na1 2_746 -30.8(9)
C1 C2 F2 Na1 2_746 149.3(5)
C5 C6 F6 Na1 2_656 151.8(4)
C1 C6 F6 Na1 2_656 -28.2(7)
